data_7129121
loop_
_publ_author_name
'Alberca, Saul'
'Matador, Esteban'
'Iglesias-Sig\"uenza, Javier'
'Retamosa, Maria de Gracia'
'Fern\'andez, Rosario'
'Lassaletta, Jose M.'
'Monge, David'

_publ_section_title
;
 Asymmetric cross-aldol reaction of \a-keto hydrazones and
 \a,\b-unsaturated \g-keto hydrazones with trifluoromethyl ketones
;
_journal_name_full 'Chemical Communications'
_journal_paper_doi 10.1039/D1CC05014A
_journal_year 2021
_chemical_absolute_configuration ad
_chemical_formula_sum 'C18 H17 F3 N2 O2'
_chemical_formula_weight 350.33
_space_group_crystal_system monoclinic
_space_group_IT_number 4
_space_group_name_Hall 'P 2yb'
_space_group_name_H-M_alt 'P 1 21 1'
_atom_sites_solution_hydrogens geom
_audit_creation_method SHELXL-2018/1
_audit_update_record
;
2021-07-21 deposited with the CCDC.	2021-10-14 downloaded from the CCDC.
;
_cell_angle_alpha 90
_cell_angle_beta 109.836(2)
_cell_angle_gamma 90
_cell_formula_units_Z 2
_cell_length_a 11.0402(5)
_cell_length_b 6.9374(3)
_cell_length_c 11.4994(5)
_cell_measurement_reflns_used 3803
_cell_measurement_temperature 100(2)
_cell_measurement_theta_max 65.77
_cell_measurement_theta_min 6.84
_cell_volume 828.49(6)
_computing_cell_refinement 'Bruker SAINT'
_computing_data_collection 'Bruker APEX2'
_computing_data_reduction 'Bruker SAINT'
_computing_molecular_graphics 'Bruker SHELXTL'
_computing_publication_material 'Bruker SHELXTL'
_computing_structure_refinement 'SHELXL-2018/1 (Sheldrick, 2018)'
_computing_structure_solution 'SHELXS-97 (Sheldrick, 2008)'
_diffrn_ambient_temperature 100(2)
_diffrn_measured_fraction_theta_full 0.972
_diffrn_measured_fraction_theta_max 0.972
_diffrn_measurement_device_type 'Bruker APEX-II CCD'
_diffrn_measurement_method '\f and \w scans'
_diffrn_radiation_type CuK\a
_diffrn_radiation_wavelength 1.54178
_diffrn_reflns_av_R_equivalents 0.0363
_diffrn_reflns_av_unetI/netI 0.0354
_diffrn_reflns_Laue_measured_fraction_full 0.972
_diffrn_reflns_Laue_measured_fraction_max 0.972
_diffrn_reflns_limit_h_max 12
_diffrn_reflns_limit_h_min -12
_diffrn_reflns_limit_k_max 5
_diffrn_reflns_limit_k_min -8
_diffrn_reflns_limit_l_max 11
_diffrn_reflns_limit_l_min -13
_diffrn_reflns_number 5218
_diffrn_reflns_point_group_measured_fraction_full 0.750
_diffrn_reflns_point_group_measured_fraction_max 0.750
_diffrn_reflns_theta_full 65.751
_diffrn_reflns_theta_max 65.751
_diffrn_reflns_theta_min 6.839
_exptl_absorpt_coefficient_mu 0.984
_exptl_absorpt_correction_T_max 0.7527
_exptl_absorpt_correction_T_min 0.6001
_exptl_absorpt_correction_type multi-scan
_exptl_absorpt_process_details
; 
 SADABS, Bruker (2006). APEX 2. Version 2.1. Bruker Analytical 
 X-ray Solutions, Madison, Wisconsin, USA. 
;
_exptl_crystal_colour colourless
_exptl_crystal_density_diffrn 1.404
_exptl_crystal_description Prism
_exptl_crystal_F_000 364
_exptl_crystal_size_max 0.320
_exptl_crystal_size_mid 0.180
_exptl_crystal_size_min 0.090
_refine_diff_density_max 0.156
_refine_diff_density_min -0.221
_refine_diff_density_rms 0.041
_refine_ls_abs_structure_details
; 
 Classical Flack method preferred over Parsons because s.u. lower. 
;
_refine_ls_abs_structure_Flack 0.13(16)
_refine_ls_extinction_method none
_refine_ls_goodness_of_fit_ref 0.663
_refine_ls_hydrogen_treatment constr
_refine_ls_matrix_type full
_refine_ls_number_parameters 228
_refine_ls_number_reflns 2156
_refine_ls_number_restraints 1
_refine_ls_restrained_S_all 0.663
_refine_ls_R_factor_all 0.0358
_refine_ls_R_factor_gt 0.0357
_refine_ls_shift/su_max 0.000
_refine_ls_shift/su_mean 0.000
_refine_ls_structure_factor_coef Fsqd
_refine_ls_weighting_details 'w=1/[\s^2^(Fo^2^)+(0.1000P)^2^+0.5844P] where P=(Fo^2^+2Fc^2^)/3'
_refine_ls_weighting_scheme calc
_refine_ls_wR_factor_gt 0.0923
_refine_ls_wR_factor_ref 0.0923
_reflns_Friedel_coverage 0.415
_reflns_Friedel_fraction_full 0.484
_reflns_Friedel_fraction_max 0.484
_reflns_number_gt 2152
_reflns_number_total 2156
_reflns_threshold_expression 'I > 2\s(I)'
_cod_data_source_file d1cc05014a2.cif
_cod_data_source_block igl1120
_cod_original_sg_symbol_H-M 'P 21'
_cod_database_code 7129121
_shelx_shelxl_version_number 2018/1
_shelx_space_group_comment
; 
The symmetry employed for this shelxl refinement is uniquely defined 
by the following loop, which should always be used as a source of 
symmetry information in preference to the above space-group names. 
They are only intended as comments. 
;
_shelx_estimated_absorpt_t_min 0.744
_shelx_estimated_absorpt_t_max 0.917

loop_
_space_group_symop_operation_xyz
'x, y, z'
'-x, y+1/2, -z'

loop_
_atom_site_label
_atom_site_type_symbol
_atom_site_fract_x
_atom_site_fract_y
_atom_site_fract_z
_atom_site_U_iso_or_equiv
_atom_site_adp_type
_atom_site_occupancy
_atom_site_site_symmetry_order
_atom_site_calc_flag
_atom_site_refinement_flags_posn
_atom_site_refinement_flags_adp
_atom_site_refinement_flags_occupancy
_atom_site_disorder_assembly
_atom_site_disorder_group
C1 C 0.5842(2) 0.6083(4) 0.6773(2) 0.0224(6) Uani 1 1 d . . . . .
H1 H 0.636663 0.655298 0.635291 0.027 Uiso 1 1 calc R U . . .
C2 C 0.4849(2) 0.4814(5) 0.6184(2) 0.0268(6) Uani 1 1 d . . . . .
H2 H 0.471663 0.443240 0.537490 0.032 Uiso 1 1 calc R U . . .
C3 C 0.4054(2) 0.4115(4) 0.6798(2) 0.0277(6) Uani 1 1 d . . . . .
H3 H 0.338642 0.327243 0.640038 0.033 Uiso 1 1 calc R U . . .
C4 C 0.4259(2) 0.4677(4) 0.8003(2) 0.0270(6) Uani 1 1 d . . . . .
H4 H 0.372927 0.420940 0.841796 0.032 Uiso 1 1 calc R U . . .
C5 C 0.5257(2) 0.5941(4) 0.8597(2) 0.0230(6) Uani 1 1 d . . . . .
H5 H 0.539063 0.631172 0.940844 0.028 Uiso 1 1 calc R U . . .
C6 C 0.6056(2) 0.6653(4) 0.7986(2) 0.0201(5) Uani 1 1 d . . . . .
C7 C 0.7137(2) 0.8070(4) 0.86528(19) 0.0186(5) Uani 1 1 d . . . . .
C8 C 0.6636(2) 1.0123(4) 0.8289(2) 0.0221(6) Uani 1 1 d . . . . .
C9 C 0.8356(2) 0.7712(4) 0.83069(19) 0.0206(5) Uani 1 1 d . . . . .
H9A H 0.848643 0.633136 0.828537 0.025 Uiso 1 1 calc R U . . .
H9B H 0.819890 0.820177 0.747851 0.025 Uiso 1 1 calc R U . . .
C10 C 0.9591(2) 0.8614(4) 0.91640(19) 0.0207(5) Uani 1 1 d . . . . .
C11 C 1.0652(2) 0.8940(4) 0.8709(2) 0.0201(5) Uani 1 1 d . . . . .
H11 H 1.145286 0.933049 0.924542 0.024 Uiso 1 1 calc R U . . .
C12 C 1.2695(2) 0.9575(4) 0.7945(2) 0.0242(6) Uani 1 1 d . . . . .
H12A H 1.260256 1.070634 0.838790 0.036 Uiso 1 1 calc R U . . .
H12B H 1.323560 0.986245 0.746610 0.036 Uiso 1 1 calc R U . . .
H12C H 1.307897 0.856240 0.852112 0.036 Uiso 1 1 calc R U . . .
C13 C 1.1158(2) 0.8760(4) 0.5827(2) 0.0182(5) Uani 1 1 d . . . . .
C14 C 1.2137(2) 0.8299(4) 0.5372(2) 0.0224(5) Uani 1 1 d . . . . .
H14 H 1.297241 0.811243 0.591305 0.027 Uiso 1 1 calc R U . . .
C15 C 1.1866(3) 0.8119(4) 0.4104(2) 0.0272(6) Uani 1 1 d . . . . .
H15 H 1.252324 0.781478 0.380020 0.033 Uiso 1 1 calc R U . . .
C16 C 1.0622(3) 0.8389(4) 0.3287(2) 0.0280(6) Uani 1 1 d . . . . .
H16 H 1.044109 0.826711 0.243957 0.034 Uiso 1 1 calc R U . . .
C17 C 0.9653(2) 0.8844(4) 0.3755(2) 0.0258(6) Uani 1 1 d . . . . .
H17 H 0.881762 0.902200 0.321184 0.031 Uiso 1 1 calc R U . . .
C18 C 0.9900(2) 0.9039(4) 0.5011(2) 0.0214(5) Uani 1 1 d . . . . .
H18 H 0.924090 0.935150 0.530976 0.026 Uiso 1 1 calc R U . . .
F1 F 0.62001(14) 1.0383(2) 0.70578(12) 0.0304(4) Uani 1 1 d . . . . .
F2 F 0.56579(13) 1.0542(3) 0.86876(13) 0.0303(4) Uani 1 1 d . . . . .
F3 F 0.75510(13) 1.1465(2) 0.87621(14) 0.0297(4) Uani 1 1 d . . . . .
N1 N 1.04669(17) 0.8677(3) 0.75434(16) 0.0182(4) Uani 1 1 d . . . . .
N2 N 1.14318(17) 0.8957(3) 0.71231(16) 0.0192(4) Uani 1 1 d . . . . .
O1 O 0.74002(15) 0.7906(3) 0.99414(13) 0.0226(4) Uani 1 1 d . . . . .
H1A H 0.812361 0.832386 1.031168 0.034 Uiso 1 1 calc R U . . .
O2 O 0.97430(15) 0.8992(3) 1.02495(14) 0.0265(4) Uani 1 1 d . . . . .

loop_
_atom_site_aniso_label
_atom_site_aniso_U_11
_atom_site_aniso_U_22
_atom_site_aniso_U_33
_atom_site_aniso_U_23
_atom_site_aniso_U_13
_atom_site_aniso_U_12
C1 0.0203(11) 0.0232(16) 0.0250(11) 0.0027(10) 0.0093(9) 0.0016(11)
C2 0.0243(12) 0.0253(15) 0.0286(12) -0.0013(11) 0.0061(9) 0.0024(12)
C3 0.0204(11) 0.0208(15) 0.0384(13) 0.0017(12) 0.0056(9) -0.0016(11)
C4 0.0216(11) 0.0243(15) 0.0381(13) 0.0070(12) 0.0140(10) 0.0002(11)
C5 0.0213(10) 0.0239(16) 0.0260(11) 0.0039(10) 0.0108(9) 0.0025(11)
C6 0.0189(10) 0.0180(14) 0.0234(11) 0.0039(10) 0.0074(9) 0.0038(10)
C7 0.0169(10) 0.0226(14) 0.0174(10) 0.0030(10) 0.0073(8) 0.0017(10)
C8 0.0196(10) 0.0248(16) 0.0227(10) 0.0016(10) 0.0084(8) -0.0015(11)
C9 0.0181(10) 0.0278(15) 0.0176(10) -0.0006(10) 0.0081(8) -0.0001(11)
C10 0.0196(10) 0.0243(15) 0.0181(10) 0.0011(10) 0.0062(8) 0.0022(11)
C11 0.0170(10) 0.0225(14) 0.0206(10) -0.0010(10) 0.0062(8) -0.0009(10)
C12 0.0168(11) 0.0326(17) 0.0236(11) -0.0049(11) 0.0075(9) -0.0032(11)
C13 0.0231(11) 0.0131(13) 0.0198(10) 0.0003(9) 0.0091(9) -0.0013(10)
C14 0.0217(10) 0.0212(14) 0.0262(11) -0.0003(10) 0.0106(9) -0.0007(10)
C15 0.0334(12) 0.0242(15) 0.0322(12) -0.0036(12) 0.0220(10) -0.0041(12)
C16 0.0416(14) 0.0243(16) 0.0203(10) -0.0006(11) 0.0136(10) -0.0060(13)
C17 0.0292(12) 0.0226(15) 0.0223(11) 0.0015(10) 0.0046(9) -0.0007(11)
C18 0.0212(10) 0.0184(13) 0.0254(10) 0.0004(10) 0.0091(8) 0.0010(10)
F1 0.0349(7) 0.0267(9) 0.0255(7) 0.0084(6) 0.0047(6) -0.0004(7)
F2 0.0250(7) 0.0270(9) 0.0421(8) 0.0005(7) 0.0158(6) 0.0058(7)
F3 0.0264(7) 0.0224(9) 0.0384(8) -0.0005(6) 0.0086(6) -0.0049(7)
N1 0.0173(8) 0.0179(12) 0.0209(9) 0.0006(8) 0.0086(7) 0.0002(8)
N2 0.0151(8) 0.0232(12) 0.0203(9) -0.0023(9) 0.0075(7) -0.0013(9)
O1 0.0200(7) 0.0319(12) 0.0172(7) 0.0024(7) 0.0079(6) -0.0002(8)
O2 0.0225(8) 0.0401(12) 0.0176(7) -0.0011(8) 0.0077(6) -0.0022(9)

loop_
_atom_type_symbol
_atom_type_description
_atom_type_scat_dispersion_real
_atom_type_scat_dispersion_imag
_atom_type_scat_source
C C 0.0181 0.0091 'International Tables Vol C Tables 4.2.6.8 and 6.1.1.4'
H H 0.0000 0.0000 'International Tables Vol C Tables 4.2.6.8 and 6.1.1.4'
N N 0.0311 0.0180 'International Tables Vol C Tables 4.2.6.8 and 6.1.1.4'
O O 0.0492 0.0322 'International Tables Vol C Tables 4.2.6.8 and 6.1.1.4'
F F 0.0727 0.0534 'International Tables Vol C Tables 4.2.6.8 and 6.1.1.4'

loop_
_geom_angle_atom_site_label_1
_geom_angle_atom_site_label_2
_geom_angle_atom_site_label_3
_geom_angle
_geom_angle_site_symmetry_1
_geom_angle_site_symmetry_3
_geom_angle_publ_flag
C2 C1 C6 120.4(2) . . ?
C3 C2 C1 120.3(2) . . ?
C2 C3 C4 119.6(2) . . ?
C3 C4 C5 120.2(2) . . ?
C4 C5 C6 120.5(2) . . ?
C5 C6 C1 118.9(2) . . ?
C5 C6 C7 119.6(2) . . ?
C1 C6 C7 121.5(2) . . ?
O1 C7 C6 108.68(19) . . ?
O1 C7 C8 106.7(2) . . ?
C6 C7 C8 108.13(18) . . ?
O1 C7 C9 111.64(17) . . ?
C6 C7 C9 111.4(2) . . ?
C8 C7 C9 110.1(2) . . ?
F2 C8 F3 107.1(2) . . ?
F2 C8 F1 106.81(18) . . ?
F3 C8 F1 106.5(2) . . ?
F2 C8 C7 111.5(2) . . ?
F3 C8 C7 112.35(19) . . ?
F1 C8 C7 112.3(2) . . ?
C10 C9 C7 115.72(19) . . ?
O2 C10 C11 118.9(2) . . ?
O2 C10 C9 122.0(2) . . ?
C11 C10 C9 119.06(19) . . ?
N1 C11 C10 119.0(2) . . ?
C14 C13 C18 120.0(2) . . ?
C14 C13 N2 120.1(2) . . ?
C18 C13 N2 119.9(2) . . ?
C15 C14 C13 119.8(2) . . ?
C14 C15 C16 120.6(2) . . ?
C17 C16 C15 119.0(2) . . ?
C18 C17 C16 121.5(2) . . ?
C17 C18 C13 119.1(2) . . ?
C11 N1 N2 119.42(18) . . ?
N1 N2 C13 117.15(17) . . ?
N1 N2 C12 121.15(17) . . ?
C13 N2 C12 121.56(18) . . ?

loop_
_geom_bond_atom_site_label_1
_geom_bond_atom_site_label_2
_geom_bond_distance
_geom_bond_site_symmetry_2
_geom_bond_publ_flag
C1 C2 1.390(4) . ?
C1 C6 1.391(3) . ?
C2 C3 1.387(4) . ?
C3 C4 1.382(4) . ?
C4 C5 1.392(4) . ?
C5 C6 1.392(3) . ?
C6 C7 1.535(3) . ?
C7 O1 1.414(2) . ?
C7 C8 1.534(4) . ?
C7 C9 1.548(3) . ?
C8 F2 1.340(3) . ?
C8 F3 1.345(3) . ?
C8 F1 1.344(3) . ?
C9 C10 1.520(3) . ?
C10 O2 1.230(3) . ?
C10 C11 1.454(3) . ?
C11 N1 1.298(3) . ?
C12 N2 1.459(3) . ?
C13 C14 1.389(3) . ?
C13 C18 1.401(3) . ?
C13 N2 1.423(3) . ?
C14 C15 1.391(3) . ?
C15 C16 1.388(4) . ?
C16 C17 1.388(4) . ?
C17 C18 1.382(3) . ?
N1 N2 1.325(3) . ?
